data_4025261
loop_
_publ_author_name
'S\'ebastien Cl\'ement'
'Franck Meyer'
'Julien De Winter'
'Olivier Coulembier'
'Christophe M. L. Vande Velde'
'Matthias Zeller'
'Pascal Gerbaux'
'Jean-Yves Balandier'
'Sergey Sergeyev'
'Roberto Lazzaroni'
'Yves Geerts'
'Philippe Dubois'

_publ_section_title
;
 Synthesis and Supramolecular Organization of Regioregular Polythiophene
 Block Oligomers
;
_journal_name_full 'Journal of Organic Chemistry'
_journal_page_first 1561
_journal_page_last 1568
_journal_paper_doi 10.1021/jo902490m
_journal_volume 75
_journal_year 2010
_chemical_formula_moiety 'C12 H8 Br2 S'
_chemical_formula_sum 'C12 H8 Br2 S'
_chemical_formula_weight 344.06
_chemical_name_common 2,5-dibromo-3-\b-styrylthiophene
_chemical_name_systematic
;
 ?
;
_space_group_IT_number 7
_symmetry_cell_setting monoclinic
_symmetry_space_group_name_Hall 'P -2yc'
_symmetry_space_group_name_H-M 'P 1 c 1'
_atom_sites_solution_hydrogens geom
_atom_sites_solution_primary direct
_atom_sites_solution_secondary difmap
_audit_creation_method SHELXL-97
_cell_angle_alpha 90.00
_cell_angle_beta 97.043(2)
_cell_angle_gamma 90.00
_cell_formula_units_Z 2
_cell_length_a 3.9416(5)
_cell_length_b 14.6497(18)
_cell_length_c 9.9791(13)
_cell_measurement_reflns_used 2312
_cell_measurement_temperature 100(2)
_cell_measurement_theta_max 30.85
_cell_measurement_theta_min 2.48
_cell_volume 571.88(13)
_computing_cell_refinement 'Bruker SAINT'
_computing_data_collection 'Bruker SAINT'
_computing_data_reduction 'Bruker SAINT'
_computing_molecular_graphics 'Mercury, ORTEP-III for Windows'
_computing_publication_material 'WinGX,PLATON '
_computing_structure_refinement 'SHELXL-97 (Sheldrick, 2008)'
_computing_structure_solution 'SHELXS-97 (Sheldrick, 2008)'
_diffrn_ambient_temperature 100(2)
_diffrn_measured_fraction_theta_full 0.998
_diffrn_measured_fraction_theta_max 0.924
_diffrn_measurement_device_type 'Bruker APEX-II on four-circle goniometer'
_diffrn_measurement_method \w-scans
_diffrn_radiation_monochromator graphite
_diffrn_radiation_source 'fine-focus sealed tube'
_diffrn_radiation_type MoK\a
_diffrn_radiation_wavelength 0.71073
_diffrn_reflns_av_R_equivalents 0.0224
_diffrn_reflns_av_sigmaI/netI 0.0566
_diffrn_reflns_limit_h_max 5
_diffrn_reflns_limit_h_min -5
_diffrn_reflns_limit_k_max 14
_diffrn_reflns_limit_k_min -21
_diffrn_reflns_limit_l_max 14
_diffrn_reflns_limit_l_min -14
_diffrn_reflns_number 3487
_diffrn_reflns_theta_full 27.50
_diffrn_reflns_theta_max 31.33
_diffrn_reflns_theta_min 1.39
_exptl_absorpt_coefficient_mu 7.231
_exptl_absorpt_correction_T_max 0.219
_exptl_absorpt_correction_T_min 0.112
_exptl_absorpt_correction_type multi-scan
_exptl_absorpt_process_details 'Bruker SADABS 2008/1'
_exptl_crystal_colour colourless
_exptl_crystal_density_diffrn 1.998
_exptl_crystal_density_method 'not measured'
_exptl_crystal_description plate
_exptl_crystal_F_000 332
_exptl_crystal_size_max 0.4
_exptl_crystal_size_mid 0.32
_exptl_crystal_size_min 0.1
_refine_diff_density_max 1.976
_refine_diff_density_min -1.142
_refine_diff_density_rms 0.168
_refine_ls_abs_structure_details 'Flack H D (1983), Acta Cryst. A39, 876-881'
_refine_ls_abs_structure_Flack 0.056(13)
_refine_ls_extinction_method none
_refine_ls_goodness_of_fit_ref 1.045
_refine_ls_hydrogen_treatment constr
_refine_ls_matrix_type full
_refine_ls_number_parameters 136
_refine_ls_number_reflns 2500
_refine_ls_number_restraints 2
_refine_ls_restrained_S_all 1.044
_refine_ls_R_factor_all 0.0400
_refine_ls_R_factor_gt 0.0380
_refine_ls_shift/su_max 0.007
_refine_ls_shift/su_mean 0.001
_refine_ls_structure_factor_coef Fsqd
_refine_ls_weighting_details 'calc w=1/[\s^2^(Fo^2^)+(0.0510P)^2^+0.0000P] where P=(Fo^2^+2Fc^2^)/3'
_refine_ls_weighting_scheme calc
_refine_ls_wR_factor_gt 0.0896
_refine_ls_wR_factor_ref 0.0903
_reflns_number_gt 2378
_reflns_number_total 2500
_reflns_threshold_expression >2sigma(I)
_cod_data_source_file jo902490m_si_001.cif
_cod_data_source_block 2
_cod_database_code 4025261

loop_
_symmetry_equiv_pos_as_xyz
'x, y, z'
'x, -y, z+1/2'

loop_
_atom_site_label
_atom_site_type_symbol
_atom_site_fract_x
_atom_site_fract_y
_atom_site_fract_z
_atom_site_U_iso_or_equiv
_atom_site_adp_type
_atom_site_occupancy
_atom_site_symmetry_multiplicity
_atom_site_calc_flag
_atom_site_refinement_flags
_atom_site_disorder_assembly
_atom_site_disorder_group
C12 C -0.0118(14) 0.9210(4) 0.0010(5) 0.0177(9) Uani 1 1 d . . .
H12 H -0.1445 0.9171 -0.0825 0.021 Uiso 1 1 calc R . .
C13 C 0.0532(12) 0.8433(3) 0.0808(5) 0.0156(9) Uani 1 1 d . . .
H13 H -0.0397 0.7876 0.0504 0.019 Uiso 1 1 calc R . .
Br1 Br 0.46787(10) 0.39010(3) 0.49682(6) 0.01830(12) Uani 1 1 d . . .
Br2 Br 0.96557(10) 0.75891(3) 0.71055(5) 0.01590(12) Uani 1 1 d . . .
S3 S 0.8028(3) 0.55330(8) 0.66355(12) 0.0140(2) Uani 1 1 d . . .
C4 C 0.4687(13) 0.5818(3) 0.4277(5) 0.0136(8) Uani 1 1 d . . .
H4 H 0.3408 0.5722 0.3442 0.016 Uiso 1 1 calc R . .
C2 C 0.7678(12) 0.6631(3) 0.6035(5) 0.0137(8) Uani 1 1 d . . .
C10 C 0.3257(12) 1.0093(3) 0.1703(5) 0.0161(9) Uani 1 1 d . . .
H10 H 0.4168 1.0652 0.2007 0.019 Uiso 1 1 calc R . .
C5 C 0.5681(11) 0.5136(3) 0.5168(5) 0.0129(9) Uani 1 1 d . . .
C3 C 0.5838(11) 0.6708(3) 0.4771(5) 0.0133(8) Uani 1 1 d . . .
C6 C 0.5196(12) 0.7561(3) 0.4040(5) 0.0147(9) Uani 1 1 d . . .
H6 H 0.6242 0.8086 0.4417 0.018 Uiso 1 1 calc R . .
C7 C 0.3186(12) 0.7641(3) 0.2854(5) 0.0133(8) Uani 1 1 d . . .
H7 H 0.2090 0.7114 0.2507 0.016 Uiso 1 1 calc R . .
C9 C 0.3937(12) 0.9327(3) 0.2481(5) 0.0139(8) Uani 1 1 d . . .
H9 H 0.5332 0.9372 0.3301 0.017 Uiso 1 1 calc R . .
C8 C 0.2560(11) 0.8479(3) 0.2059(5) 0.0127(8) Uani 1 1 d . . .
C11 C 0.1231(13) 1.0042(3) 0.0473(5) 0.0161(9) Uani 1 1 d . . .
H11 H 0.0773 1.0566 -0.0045 0.019 Uiso 1 1 calc R . .

loop_
_atom_site_aniso_label
_atom_site_aniso_U_11
_atom_site_aniso_U_22
_atom_site_aniso_U_33
_atom_site_aniso_U_23
_atom_site_aniso_U_13
_atom_site_aniso_U_12
C12 0.019(2) 0.019(2) 0.0144(19) -0.0009(19) -0.0003(17) 0.003(2)
C13 0.017(2) 0.011(2) 0.019(2) -0.0014(17) 0.0016(17) 0.0019(16)
Br1 0.0199(2) 0.0090(2) 0.0265(2) 0.00051(18) 0.00490(17) -0.00226(18)
Br2 0.01581(19) 0.0115(2) 0.0192(2) -0.00251(18) -0.00228(15) -0.00081(18)
S3 0.0145(5) 0.0115(5) 0.0156(5) 0.0017(4) 0.0011(4) 0.0005(4)
C4 0.0156(19) 0.008(2) 0.016(2) 0.0009(16) -0.0013(16) -0.0023(17)
C2 0.0143(19) 0.009(2) 0.018(2) -0.0012(16) 0.0031(17) -0.0001(16)
C10 0.015(2) 0.011(2) 0.022(2) 0.0002(18) 0.0030(18) 0.0003(17)
C5 0.0150(19) 0.007(2) 0.017(2) -0.0022(15) 0.0026(17) -0.0047(15)
C3 0.0113(18) 0.011(2) 0.017(2) -0.0007(16) 0.0020(16) 0.0002(15)
C6 0.015(2) 0.009(2) 0.020(2) -0.0016(16) 0.0034(18) 0.0007(15)
C7 0.0144(19) 0.010(2) 0.016(2) -0.0011(15) 0.0021(17) -0.0021(16)
C9 0.0150(19) 0.012(2) 0.0139(19) 0.0003(16) -0.0008(16) 0.0003(16)
C8 0.0123(18) 0.009(2) 0.017(2) 0.0003(15) 0.0041(16) 0.0019(15)
C11 0.018(2) 0.011(2) 0.020(2) 0.0049(18) 0.0055(18) 0.0047(18)

loop_
_atom_type_symbol
_atom_type_description
_atom_type_scat_dispersion_real
_atom_type_scat_dispersion_imag
_atom_type_scat_source
C C 0.0033 0.0016 'International Tables Vol C Tables 4.2.6.8 and 6.1.1.4'
H H 0.0000 0.0000 'International Tables Vol C Tables 4.2.6.8 and 6.1.1.4'
Br Br -0.2901 2.4595 'International Tables Vol C Tables 4.2.6.8 and 6.1.1.4'
S S 0.1246 0.1234 'International Tables Vol C Tables 4.2.6.8 and 6.1.1.4'

loop_
_geom_angle_atom_site_label_1
_geom_angle_atom_site_label_2
_geom_angle_atom_site_label_3
_geom_angle
_geom_angle_site_symmetry_1
_geom_angle_site_symmetry_3
_geom_angle_publ_flag
C11 C12 C13 119.4(5) . . ?
C11 C12 H12 120.3 . . ?
C13 C12 H12 120.3 . . ?
C12 C13 C8 121.0(5) . . ?
C12 C13 H13 119.5 . . ?
C8 C13 H13 119.5 . . ?
C2 S3 C5 90.5(2) . . ?
C5 C4 C3 112.6(4) . . ?
C5 C4 H4 123.7 . . ?
C3 C4 H4 123.7 . . ?
C3 C2 S3 114.0(4) . . ?
C3 C2 Br2 126.5(4) . . ?
S3 C2 Br2 119.5(3) . . ?
C9 C10 C11 120.6(5) . . ?
C9 C10 H10 119.7 . . ?
C11 C10 H10 119.7 . . ?
C4 C5 S3 112.7(3) . . ?
C4 C5 Br1 127.1(3) . . ?
S3 C5 Br1 120.1(3) . . ?
C2 C3 C6 124.6(4) . . ?
C2 C3 C4 110.2(4) . . ?
C6 C3 C4 125.2(4) . . ?
C7 C6 C3 124.3(4) . . ?
C7 C6 H6 117.9 . . ?
C3 C6 H6 117.9 . . ?
C6 C7 C8 126.2(4) . . ?
C6 C7 H7 116.9 . . ?
C8 C7 H7 116.9 . . ?
C10 C9 C8 120.9(4) . . ?
C10 C9 H9 119.5 . . ?
C8 C9 H9 119.5 . . ?
C9 C8 C13 118.0(4) . . ?
C9 C8 C7 123.1(4) . . ?
C13 C8 C7 118.9(4) . . ?
C12 C11 C10 120.0(5) . . ?
C12 C11 H11 120.0 . . ?
C10 C11 H11 120.0 . . ?

loop_
_geom_bond_atom_site_label_1
_geom_bond_atom_site_label_2
_geom_bond_distance
_geom_bond_site_symmetry_2
_geom_bond_publ_flag
C12 C11 1.385(7) . ?
C12 C13 1.395(7) . ?
C12 H12 0.9300 . ?
C13 C8 1.399(6) . ?
C13 H13 0.9300 . ?
Br1 C5 1.857(5) . ?
Br2 C2 1.874(5) . ?
S3 C2 1.716(5) . ?
S3 C5 1.734(5) . ?
C4 C5 1.363(6) . ?
C4 C3 1.447(7) . ?
C4 H4 0.9300 . ?
C2 C3 1.381(6) . ?
C10 C9 1.373(7) . ?
C10 C11 1.382(8) . ?
C10 H10 0.9300 . ?
C3 C6 1.453(7) . ?
C6 C7 1.346(7) . ?
C6 H6 0.9300 . ?
C7 C8 1.466(7) . ?
C7 H7 0.9300 . ?
C9 C8 1.400(7) . ?
C9 H9 0.9300 . ?
C11 H11 0.9300 . ?

loop_
_geom_torsion_atom_site_label_1
_geom_torsion_atom_site_label_2
_geom_torsion_atom_site_label_3
_geom_torsion_atom_site_label_4
_geom_torsion
_geom_torsion_site_symmetry_1
_geom_torsion_site_symmetry_2
_geom_torsion_site_symmetry_3
_geom_torsion_site_symmetry_4
_geom_torsion_publ_flag
C11 C12 C13 C8 -0.9(8) . . . . ?
C5 S3 C2 C3 0.3(4) . . . . ?
C5 S3 C2 Br2 179.3(3) . . . . ?
C3 C4 C5 S3 0.1(6) . . . . ?
C3 C4 C5 Br1 178.3(3) . . . . ?
C2 S3 C5 C4 -0.2(4) . . . . ?
C2 S3 C5 Br1 -178.6(3) . . . . ?
S3 C2 C3 C6 -179.6(4) . . . . ?
Br2 C2 C3 C6 1.5(7) . . . . ?
S3 C2 C3 C4 -0.3(5) . . . . ?
Br2 C2 C3 C4 -179.2(4) . . . . ?
C5 C4 C3 C2 0.1(6) . . . . ?
C5 C4 C3 C6 179.4(4) . . . . ?
C2 C3 C6 C7 -174.7(5) . . . . ?
C4 C3 C6 C7 6.1(8) . . . . ?
C3 C6 C7 C8 -177.7(4) . . . . ?
C11 C10 C9 C8 -0.9(8) . . . . ?
C10 C9 C8 C13 1.3(7) . . . . ?
C10 C9 C8 C7 -179.6(4) . . . . ?
C12 C13 C8 C9 -0.4(7) . . . . ?
C12 C13 C8 C7 -179.6(5) . . . . ?
C6 C7 C8 C9 -2.4(8) . . . . ?
C6 C7 C8 C13 176.7(5) . . . . ?
C13 C12 C11 C10 1.3(8) . . . . ?
C9 C10 C11 C12 -0.4(8) . . . . ?

loop_
_cod_related_entry_id
_cod_related_entry_database
_cod_related_entry_code
1 ChemSpider 30659148
